data_4509562
loop_
_publ_author_name
'Halder, Gregory J.'
'Park, Hyunsoo'
'Funk, Russell J.'
'Chapman, Karena W.'
'Engerer, Laura K.'
'Geiser, Urs'
'Schlueter, John A.'

_publ_section_title
;
 In-Situ X-ray Diffraction Studies of Host&#x2212;Guest Properties in
 Nanoporous Zinc-Triazolate-Based Framework Materials
;
_journal_issue 8
_journal_name_full 'Crystal Growth &amp; Design'
_journal_page_first 3609
_journal_paper_doi 10.1021/cg900349c
_journal_volume 9
_journal_year 2009
_chemical_formula_moiety 'C18 H26 N32 O8 Zn7, 2(C2 H6 O)'
_chemical_formula_sum 'C22 H38 N32 O10 Zn7'
_chemical_formula_weight 1368.43
_chemical_melting_point Zn~7~(AmTAZ)~8~(CO~3~)~2~(OH)~2~.2(EtOH)
_chemical_name_systematic
; 
 ? 
;
_space_group_IT_number 15
_symmetry_cell_setting monoclinic
_symmetry_Int_Tables_number 15
_symmetry_space_group_name_Hall '-C 2yc'
_symmetry_space_group_name_H-M 'C 1 2/c 1'
_atom_sites_solution_hydrogens geom
_atom_sites_solution_primary direct
_atom_sites_solution_secondary difmap
_audit_creation_method SHELXL-97
_cell_angle_alpha 90.00
_cell_angle_beta 97.259(4)
_cell_angle_gamma 90.00
_cell_formula_units_Z 8
_cell_length_a 26.352(3)
_cell_length_b 22.909(2)
_cell_length_c 16.5408(15)
_cell_measurement_reflns_used 1909
_cell_measurement_temperature 298(2)
_cell_measurement_theta_max 26.974
_cell_measurement_theta_min 2.577
_cell_volume 9905.6(17)
_computing_cell_refinement 'SMART (BrukerAXS, 1997)'
_computing_data_collection 'SMART (BrukerAXS, 1997)'
_computing_data_reduction 'SAINT+ (BrukerAXS, 1997)'
_computing_molecular_graphics 'XPMA/ZORTEP, Webalb Viewer Pro 3.7'
_computing_publication_material XCIF
_computing_structure_refinement 'SHELXL-97 (Sheldrick, 1997)'
_computing_structure_solution 'SHELXS-97 (Sheldrick, 1990)'
_diffrn_ambient_temperature 298(2)
_diffrn_measured_fraction_theta_full 0.967
_diffrn_measured_fraction_theta_max 0.967
_diffrn_measurement_device_type 'Siemens SMART CCD'
_diffrn_measurement_method \w
_diffrn_radiation_monochromator graphite
_diffrn_radiation_source 'fine-focus sealed tube'
_diffrn_radiation_type MoK\a
_diffrn_radiation_wavelength 0.71073
_diffrn_reflns_av_R_equivalents 0.0520
_diffrn_reflns_av_sigmaI/netI 0.0507
_diffrn_reflns_limit_h_max 33
_diffrn_reflns_limit_h_min -33
_diffrn_reflns_limit_k_max 30
_diffrn_reflns_limit_k_min -30
_diffrn_reflns_limit_l_max 22
_diffrn_reflns_limit_l_min -21
_diffrn_reflns_number 47449
_diffrn_reflns_theta_full 28.28
_diffrn_reflns_theta_max 28.28
_diffrn_reflns_theta_min 1.18
_exptl_absorpt_coefficient_mu 3.412
_exptl_absorpt_correction_T_max 0.843
_exptl_absorpt_correction_T_min 0.702
_exptl_absorpt_correction_type empirical
_exptl_absorpt_process_details 'SADABS, Bruker 1995'
_exptl_crystal_colour colorless
_exptl_crystal_density_diffrn 1.835
_exptl_crystal_density_method 'not measured'
_exptl_crystal_description 'fine rectangular rod'
_exptl_crystal_F_000 5472
_exptl_crystal_size_max 0.26
_exptl_crystal_size_mid 0.09
_exptl_crystal_size_min 0.05
_refine_diff_density_max 1.538
_refine_diff_density_min -2.078
_refine_diff_density_rms 0.222
_refine_ls_extinction_method none
_refine_ls_goodness_of_fit_ref 1.066
_refine_ls_hydrogen_treatment constr
_refine_ls_matrix_type full
_refine_ls_number_parameters 591
_refine_ls_number_reflns 11888
_refine_ls_number_restraints 9
_refine_ls_restrained_S_all 1.086
_refine_ls_R_factor_all 0.0804
_refine_ls_R_factor_gt 0.0528
_refine_ls_shift/su_max 0.000
_refine_ls_shift/su_mean 0.000
_refine_ls_structure_factor_coef Fsqd
_refine_ls_weighting_details 'calc w=1/[\s^2^(Fo^2^)+(0.0960P)^2^+62.2104P] where P=(Fo^2^+2Fc^2^)/3'
_refine_ls_weighting_scheme calc
_refine_ls_wR_factor_gt 0.1630
_refine_ls_wR_factor_ref 0.1790
_reflns_number_gt 8583
_reflns_number_total 11888
_reflns_threshold_expression >2sigma(I)
_cod_data_source_file cg900349csup1.cif
_cod_data_source_block 2.2(EtOH)
_cod_depositor_comments
;
The following automatic conversions were performed:

'_symmetry_cell_setting' value 'Monoclinic' changed to 'monoclinic'
according to /home/saulius/struct/CIF-dictionaries/cif_core.dic
dictionary named 'cif_core.dic' version 2.4.2 from 2011-04-26.

Automatic conversion script
Id: cif_fix_values 1891 2012-01-12 08:04:46Z andrius 
;
_cod_original_cell_volume 9905.8(16)
_cod_database_code 4509562

loop_
_symmetry_equiv_pos_as_xyz
'x, y, z'
'-x, y, -z+1/2'
'x+1/2, y+1/2, z'
'-x+1/2, y+1/2, -z+1/2'
'-x, -y, -z'
'x, -y, z-1/2'
'-x+1/2, -y+1/2, -z'
'x+1/2, -y+1/2, z-1/2'

loop_
_atom_site_label
_atom_site_type_symbol
_atom_site_fract_x
_atom_site_fract_y
_atom_site_fract_z
_atom_site_U_iso_or_equiv
_atom_site_adp_type
_atom_site_occupancy
_atom_site_symmetry_multiplicity
_atom_site_calc_flag
_atom_site_refinement_flags
_atom_site_disorder_assembly
_atom_site_disorder_group
Zn1 Zn 0.11632(2) 0.36289(3) 0.95709(4) 0.02264(16) Uani 1 1 d . . .
Zn2 Zn 0.32399(2) 0.61222(3) 1.13717(4) 0.02302(16) Uani 1 1 d . . .
Zn3 Zn 0.24838(2) 0.50668(3) 1.22571(4) 0.02161(16) Uani 1 1 d . . .
Zn4 Zn 0.17293(3) 0.40455(3) 1.32050(4) 0.02285(16) Uani 1 1 d . . .
Zn5 Zn 0.39504(3) 0.81156(3) 0.96095(4) 0.02754(17) Uani 1 1 d . . .
Zn6 Zn 0.11182(2) 0.12597(3) 0.99198(4) 0.02293(16) Uani 1 1 d . . .
Zn7 Zn 0.38314(2) 0.66001(3) 0.97158(4) 0.02708(17) Uani 1 1 d . . .
O1 O 0.3573(2) 0.6672(2) 1.0761(3) 0.0406(12) Uani 1 1 d . . .
H1 H 0.3621 0.7037 1.1003 0.049 Uiso 1 1 calc R . .
O2 O 0.3800(2) 0.73445(19) 0.9157(3) 0.0381(11) Uani 1 1 d . . .
H2 H 0.3700 0.7330 0.8597 0.046 Uiso 1 1 calc R . .
O3 O 0.10093(18) 0.2491(2) 1.0200(3) 0.0366(10) Uani 1 1 d . . .
O4 O 0.13641(19) 0.28791(19) 0.9164(3) 0.0386(11) Uani 1 1 d . . .
O5 O 0.1324(2) 0.19228(19) 0.9300(3) 0.0396(11) Uani 1 1 d . . .
O6 O 0.12949(19) 0.3643(2) 1.3861(3) 0.0397(11) Uani 1 1 d . A .
O7 O 0.0961(3) 0.2830(2) 1.4282(3) 0.0640(18) Uani 1 1 d . . .
O8A O 0.1595(7) 0.2892(8) 1.3303(10) 0.059(2) Uiso 0.365(12) 1 d P A 1
O8B O 0.1275(4) 0.2791(4) 1.3147(6) 0.059(2) Uiso 0.635(12) 1 d P A 2
C1 C 0.1229(2) 0.2434(3) 0.9575(4) 0.0285(13) Uani 1 1 d . . .
C2 C 0.1214(4) 0.3095(3) 1.3767(5) 0.061(3) Uani 1 1 d . . .
N11 N 0.14282(19) 0.0601(2) 0.9308(3) 0.0256(10) Uani 1 1 d . . .
N12 N 0.19262(19) 0.0140(2) 0.8509(3) 0.0255(10) Uani 1 1 d . . .
N13 N 0.16609(18) -0.0278(2) 0.8920(3) 0.0241(10) Uani 1 1 d . . .
N14 N 0.1946(3) 0.1169(2) 0.8528(4) 0.0507(18) Uani 1 1 d . . .
H14A H 0.2167 0.1181 0.8188 0.061 Uiso 1 1 calc R . .
H14B H 0.1835 0.1489 0.8716 0.061 Uiso 1 1 calc R . .
C11 C 0.1775(2) 0.0656(3) 0.8766(4) 0.0259(12) Uani 1 1 d . . .
C12 C 0.1376(2) 0.0013(3) 0.9373(4) 0.0267(12) Uani 1 1 d . . .
H12A H 0.1161 -0.0164 0.9705 0.032 Uiso 1 1 calc R . .
N21 N 0.15004(19) 0.3890(2) 1.0670(3) 0.0278(11) Uani 1 1 d . . .
N22 N 0.16854(19) 0.4015(2) 1.2003(3) 0.0260(10) Uani 1 1 d . . .
N23 N 0.19528(18) 0.4430(2) 1.1619(3) 0.0254(10) Uani 1 1 d . . .
N24 N 0.1098(3) 0.3259(3) 1.1551(4) 0.0490(17) Uani 1 1 d . . .
H24A H 0.1058 0.3161 1.2040 0.059 Uiso 1 1 calc R . .
H24B H 0.0936 0.3075 1.1144 0.059 Uiso 1 1 calc R . .
C21 C 0.1419(2) 0.3706(3) 1.1419(4) 0.0286(13) Uani 1 1 d . . .
C22 C 0.1831(2) 0.4335(3) 1.0836(4) 0.0280(13) Uani 1 1 d . . .
H22A H 0.1961 0.4553 1.0435 0.034 Uiso 1 1 calc R . .
N31 N 0.32855(19) 0.3893(2) 1.4085(3) 0.0303(11) Uani 1 1 d . . .
N32 N 0.28035(18) 0.4409(2) 1.3144(3) 0.0285(11) Uani 1 1 d . . .
N33 N 0.24915(19) 0.4038(2) 1.3534(3) 0.0282(11) Uani 1 1 d . . .
N34 N 0.3689(2) 0.4557(3) 1.3250(4) 0.0534(19) Uani 1 1 d . . .
H34A H 0.3654 0.4804 1.2855 0.064 Uiso 1 1 calc R . .
H34B H 0.3988 0.4474 1.3491 0.064 Uiso 1 1 calc R . .
C31 C 0.3276(2) 0.4302(3) 1.3489(4) 0.0283(13) Uani 1 1 d . . .
C32 C 0.2793(2) 0.3747(3) 1.4077(4) 0.0307(13) Uani 1 1 d . . .
H32A H 0.2678 0.3469 1.4422 0.037 Uiso 1 1 calc R . .
N41 N 0.1422(2) 0.4231(2) 0.8833(3) 0.0270(11) Uani 1 1 d . . .
N42 N 0.16152(19) 0.5106(2) 0.8400(3) 0.0255(10) Uani 1 1 d . . .
N43 N 0.19162(19) 0.4697(2) 0.8051(3) 0.0274(11) Uani 1 1 d . . .
N44 N 0.1000(3) 0.5062(3) 0.9324(4) 0.0513(17) Uani 1 1 d . . .
H44A H 0.0973 0.5436 0.9334 0.062 Uiso 1 1 calc R . .
H44B H 0.0822 0.4850 0.9610 0.062 Uiso 1 1 calc R . .
C41 C 0.1329(2) 0.4806(3) 0.8854(4) 0.0277(12) Uani 1 1 d . . .
C42 C 0.1786(2) 0.4187(3) 0.8325(4) 0.0280(12) Uani 1 1 d . . .
H42A H 0.1928 0.3835 0.8187 0.034 Uiso 1 1 calc R . .
N51 N 0.16571(19) 0.6411(2) 1.0832(3) 0.0291(11) Uani 1 1 d . . .
N52 N 0.24740(18) 0.6188(2) 1.1190(3) 0.0265(10) Uani 1 1 d . . .
N53 N 0.21810(18) 0.5718(2) 1.1395(3) 0.0257(10) Uani 1 1 d . . .
N54 N 0.2281(2) 0.7114(3) 1.0577(4) 0.0502(17) Uani 1 1 d . . .
H54A H 0.2600 0.7204 1.0597 0.060 Uiso 1 1 calc R . .
H54B H 0.2050 0.7356 1.0374 0.060 Uiso 1 1 calc R . .
C51 C 0.2144(2) 0.6588(3) 1.0866(4) 0.0283(13) Uani 1 1 d . . .
C52 C 0.1704(2) 0.5872(3) 1.1170(4) 0.0307(13) Uani 1 1 d . . .
H52A H 0.1426 0.5634 1.1235 0.037 Uiso 1 1 calc R . .
N61 N 0.35333(19) 0.6147(2) 1.3937(3) 0.0284(11) Uani 1 1 d . . .
N62 N 0.3349(2) 0.6088(2) 1.2585(3) 0.0298(11) Uani 1 1 d . . .
N63 N 0.30118(19) 0.5723(2) 1.2929(3) 0.0279(11) Uani 1 1 d . . .
N64 N 0.4020(3) 0.6718(3) 1.3111(4) 0.058(2) Uani 1 1 d . . .
H64A H 0.4076 0.6819 1.2630 0.069 Uiso 1 1 calc R . .
H64B H 0.4201 0.6863 1.3532 0.069 Uiso 1 1 calc R . .
C61 C 0.3647(2) 0.6332(3) 1.3207(4) 0.0318(14) Uani 1 1 d . . .
C62 C 0.3132(2) 0.5772(3) 1.3722(4) 0.0292(13) Uani 1 1 d . . .
H62A H 0.2963 0.5573 1.4099 0.035 Uiso 1 1 calc R . .
N71 N 0.4520(2) 0.6257(2) 0.9798(4) 0.0391(14) Uani 1 1 d . . .
N72 N 0.53591(19) 0.6156(2) 0.9846(3) 0.0313(12) Uani 1 1 d . . .
N73 N 0.5112(3) 0.5673(4) 0.9529(7) 0.084(3) Uani 1 1 d . . .
N74 N 0.5037(3) 0.7026(3) 1.0396(6) 0.076(3) Uani 1 1 d . . .
H74A H 0.4779 0.7207 1.0546 0.091 Uiso 1 1 calc R . .
H74B H 0.5339 0.7171 1.0504 0.091 Uiso 1 1 calc R . .
C71 C 0.4967(2) 0.6499(3) 0.9979(5) 0.0419(17) Uani 1 1 d . . .
C72 C 0.4615(2) 0.5705(3) 0.9549(5) 0.051(2) Uani 1 1 d . . .
H72A H 0.4377 0.5410 0.9419 0.061 Uiso 1 1 calc R . .
N81 N 0.4589(2) 0.8477(3) 0.9348(4) 0.0382(13) Uani 1 1 d . . .
N82 N 0.5183(2) 0.8803(4) 0.8607(4) 0.0544(19) Uani 1 1 d . . .
N83 N 0.5404(2) 0.8703(3) 0.9408(3) 0.0360(13) Uani 1 1 d . . .
N84A N 0.4312(12) 0.9028(17) 0.7969(17) 0.058(3) Uiso 0.231(18) 1 d P B 3
H84A H 0.4429 0.9293 0.7674 0.070 Uiso 0.231(18) 1 calc PR B 3
H84B H 0.3989 0.8961 0.7926 0.070 Uiso 0.231(18) 1 calc PR B 3
C81A C 0.4701(3) 0.8654(4) 0.8606(5) 0.0476(18) Uiso 0.231(18) 1 d P B 3
N84B N 0.4320(4) 0.8708(5) 0.7941(6) 0.058(3) Uiso 0.769(18) 1 d P B 4
H84C H 0.4394 0.8848 0.7487 0.070 Uiso 0.769(18) 1 calc PR B 4
H84D H 0.4012 0.8601 0.7985 0.070 Uiso 0.769(18) 1 calc PR B 4
C81B C 0.4701(3) 0.8654(4) 0.8606(5) 0.0476(18) Uiso 0.769(18) 1 d P B 4
C82 C 0.5039(2) 0.8523(3) 0.9801(4) 0.0364(15) Uani 1 1 d . . .
H82A H 0.5088 0.8435 1.0354 0.044 Uiso 1 1 calc R . .
O100 O 0.2508(5) 0.2245(5) 0.7574(6) 0.150 Uiso 1 1 d G . .
H100 H 0.2710 0.2300 0.7243 0.225 Uiso 1 1 calc . . .
C101 C 0.2528(5) 0.2737(4) 0.8136(7) 0.150 Uiso 1 1 d G . .
H10A H 0.2206 0.2947 0.8045 0.180 Uiso 1 1 calc R . .
H10B H 0.2796 0.3002 0.8020 0.180 Uiso 1 1 calc R . .
C102 C 0.2624(7) 0.2559(7) 0.9011(6) 0.150 Uiso 1 1 d G . .
H10C H 0.2632 0.2899 0.9351 0.225 Uiso 1 1 calc R . .
H10D H 0.2945 0.2359 0.9110 0.225 Uiso 1 1 calc R . .
H10E H 0.2355 0.2304 0.9135 0.225 Uiso 1 1 calc R . .
O200 O 0.3502(4) 0.7583(5) 0.7463(7) 0.150 Uiso 1 1 d G . .
H200 H 0.3377 0.7257 0.7489 0.225 Uiso 1 1 calc . . .
C201 C 0.4055(4) 0.7532(4) 0.7482(7) 0.150 Uiso 1 1 d G . .
H20A H 0.4221 0.7752 0.7944 0.180 Uiso 1 1 calc R . .
H20B H 0.4155 0.7706 0.6991 0.180 Uiso 1 1 calc R . .
C202 C 0.4241(5) 0.6916(5) 0.7546(9) 0.150 Uiso 1 1 d G . .
H20C H 0.4606 0.6910 0.7557 0.225 Uiso 1 1 calc R . .
H20D H 0.4085 0.6697 0.7085 0.225 Uiso 1 1 calc R . .
H20E H 0.4151 0.6744 0.8038 0.225 Uiso 1 1 calc R . .

loop_
_atom_site_aniso_label
_atom_site_aniso_U_11
_atom_site_aniso_U_22
_atom_site_aniso_U_33
_atom_site_aniso_U_23
_atom_site_aniso_U_13
_atom_site_aniso_U_12
Zn1 0.0251(3) 0.0210(3) 0.0214(3) 0.0010(3) 0.0013(2) -0.0052(3)
Zn2 0.0263(3) 0.0188(3) 0.0240(3) 0.0004(2) 0.0030(3) -0.0023(3)
Zn3 0.0221(3) 0.0189(3) 0.0233(3) 0.0004(2) 0.0009(2) 0.0013(2)
Zn4 0.0260(3) 0.0208(3) 0.0217(3) -0.0016(3) 0.0027(2) 0.0008(3)
Zn5 0.0248(3) 0.0249(4) 0.0324(4) 0.0048(3) 0.0013(3) 0.0047(3)
Zn6 0.0224(3) 0.0225(3) 0.0233(3) -0.0006(3) 0.0006(2) 0.0036(2)
Zn7 0.0217(3) 0.0263(4) 0.0320(4) 0.0033(3) -0.0017(3) -0.0050(3)
O1 0.061(3) 0.028(2) 0.034(2) 0.000(2) 0.011(2) -0.022(2)
O2 0.062(3) 0.023(2) 0.028(2) 0.0026(18) -0.001(2) 0.000(2)
O3 0.038(3) 0.037(3) 0.036(2) -0.009(2) 0.012(2) -0.009(2)
O4 0.051(3) 0.019(2) 0.049(3) 0.003(2) 0.018(2) -0.001(2)
O5 0.056(3) 0.021(2) 0.045(3) 0.002(2) 0.023(2) 0.005(2)
O6 0.047(3) 0.034(3) 0.041(3) 0.004(2) 0.016(2) -0.005(2)
O7 0.132(6) 0.030(3) 0.028(3) 0.001(2) 0.007(3) -0.023(3)
C1 0.028(3) 0.019(3) 0.037(3) -0.001(2) -0.001(3) 0.001(2)
C2 0.122(8) 0.030(4) 0.033(4) 0.009(3) 0.021(5) 0.015(4)
N11 0.029(3) 0.022(2) 0.026(2) -0.002(2) 0.006(2) 0.002(2)
N12 0.027(2) 0.018(2) 0.034(3) 0.000(2) 0.010(2) 0.0011(19)
N13 0.026(2) 0.019(2) 0.029(3) 0.0011(19) 0.0056(19) 0.0026(19)
N14 0.066(4) 0.020(3) 0.076(5) 0.001(3) 0.048(4) 0.004(3)
C11 0.027(3) 0.021(3) 0.030(3) -0.001(2) 0.008(2) 0.000(2)
C12 0.030(3) 0.025(3) 0.027(3) 0.002(2) 0.009(2) 0.001(2)
N21 0.034(3) 0.028(3) 0.022(2) 0.000(2) 0.002(2) -0.008(2)
N22 0.031(3) 0.024(3) 0.023(2) -0.002(2) 0.004(2) -0.007(2)
N23 0.027(2) 0.022(2) 0.025(2) 0.000(2) -0.0013(19) -0.0035(19)
N24 0.069(4) 0.049(4) 0.031(3) -0.008(3) 0.015(3) -0.039(3)
C21 0.037(3) 0.028(3) 0.021(3) 0.001(2) 0.004(2) -0.008(3)
C22 0.032(3) 0.027(3) 0.025(3) 0.003(2) 0.002(2) -0.007(2)
N31 0.025(2) 0.027(3) 0.037(3) 0.006(2) -0.003(2) 0.003(2)
N32 0.025(2) 0.030(3) 0.030(3) 0.009(2) 0.001(2) 0.000(2)
N33 0.023(2) 0.029(3) 0.031(3) 0.005(2) 0.000(2) 0.003(2)
N34 0.025(3) 0.062(4) 0.072(5) 0.035(4) 0.001(3) 0.005(3)
C31 0.024(3) 0.030(3) 0.031(3) 0.002(2) 0.001(2) 0.004(2)
C32 0.026(3) 0.035(3) 0.031(3) 0.005(3) 0.001(2) 0.006(3)
N41 0.034(3) 0.020(2) 0.028(3) 0.005(2) 0.005(2) -0.002(2)
N42 0.029(3) 0.021(2) 0.028(3) 0.003(2) 0.009(2) 0.0021(19)
N43 0.029(3) 0.023(3) 0.031(3) 0.001(2) 0.007(2) -0.002(2)
N44 0.060(4) 0.036(3) 0.065(4) 0.009(3) 0.038(4) 0.009(3)
C41 0.030(3) 0.025(3) 0.027(3) 0.005(2) 0.004(2) -0.001(2)
C42 0.033(3) 0.024(3) 0.028(3) 0.004(2) 0.008(2) -0.002(2)
N51 0.026(3) 0.026(3) 0.036(3) 0.005(2) 0.003(2) 0.005(2)
N52 0.024(2) 0.023(3) 0.033(3) 0.005(2) 0.006(2) 0.0046(19)
N53 0.025(2) 0.021(2) 0.031(3) 0.006(2) 0.002(2) -0.0004(19)
N54 0.039(3) 0.036(3) 0.078(5) 0.026(3) 0.016(3) 0.009(3)
C51 0.028(3) 0.025(3) 0.033(3) 0.004(2) 0.009(2) 0.005(2)
C52 0.026(3) 0.030(3) 0.035(3) 0.010(3) 0.000(2) 0.003(2)
N61 0.032(3) 0.027(3) 0.024(3) 0.002(2) -0.001(2) -0.004(2)
N62 0.034(3) 0.030(3) 0.025(3) -0.003(2) 0.003(2) -0.012(2)
N63 0.030(3) 0.030(3) 0.023(2) -0.001(2) -0.001(2) -0.008(2)
N64 0.071(5) 0.068(5) 0.032(3) 0.000(3) 0.000(3) -0.045(4)
C61 0.034(3) 0.031(3) 0.029(3) -0.002(3) 0.000(3) -0.006(3)
C62 0.027(3) 0.032(3) 0.028(3) 0.000(2) -0.002(2) -0.004(2)
N71 0.024(3) 0.030(3) 0.061(4) 0.003(3) -0.004(3) -0.002(2)
N72 0.024(2) 0.028(3) 0.040(3) -0.002(2) -0.002(2) 0.001(2)
N73 0.058(5) 0.057(5) 0.135(9) -0.021(5) 0.003(5) -0.007(4)
N74 0.036(4) 0.066(5) 0.126(8) -0.026(5) 0.006(4) 0.002(3)
C71 0.026(3) 0.029(4) 0.069(5) 0.000(3) -0.003(3) 0.001(3)
C72 0.019(3) 0.032(4) 0.102(7) -0.019(4) 0.005(4) -0.005(3)
N81 0.023(3) 0.045(3) 0.046(3) 0.007(3) 0.003(2) -0.003(2)
N82 0.031(3) 0.097(6) 0.034(3) 0.015(3) -0.003(3) -0.001(3)
N83 0.029(3) 0.039(3) 0.038(3) 0.003(3) -0.001(2) -0.002(2)
C82 0.027(3) 0.040(4) 0.041(4) 0.006(3) 0.002(3) -0.003(3)

loop_
_atom_type_symbol
_atom_type_description
_atom_type_scat_dispersion_real
_atom_type_scat_dispersion_imag
_atom_type_scat_source
C C 0.0033 0.0016 'International Tables Vol C Tables 4.2.6.8 and 6.1.1.4'
H H 0.0000 0.0000 'International Tables Vol C Tables 4.2.6.8 and 6.1.1.4'
N N 0.0061 0.0033 'International Tables Vol C Tables 4.2.6.8 and 6.1.1.4'
O O 0.0106 0.0060 'International Tables Vol C Tables 4.2.6.8 and 6.1.1.4'
Zn Zn 0.2839 1.4301 'International Tables Vol C Tables 4.2.6.8 and 6.1.1.4'

loop_
_geom_angle_atom_site_label_1
_geom_angle_atom_site_label_2
_geom_angle_atom_site_label_3
_geom_angle
_geom_angle_site_symmetry_1
_geom_angle_site_symmetry_3
O4 Zn1 N83 110.0(2) . 3_445
O4 Zn1 N21 117.9(2) . .
N83 Zn1 N21 114.7(2) 3_445 .
O4 Zn1 N41 105.5(2) . .
N83 Zn1 N41 105.7(2) 3_445 .
N21 Zn1 N41 101.5(2) . .
O1 Zn2 N62 123.0(2) . .
O1 Zn2 N52 113.3(2) . .
N62 Zn2 N52 99.7(2) . .
O1 Zn2 N13 115.2(2) . 7_557
N62 Zn2 N13 101.3(2) . 7_557
N52 Zn2 N13 101.2(2) . 7_557
N53 Zn3 N12 89.87(19) . 7_557
N53 Zn3 N43 90.11(19) . 6_566
N12 Zn3 N43 177.45(19) 7_557 6_566
N53 Zn3 N32 179.16(19) . .
N12 Zn3 N32 89.86(19) 7_557 .
N43 Zn3 N32 90.12(19) 6_566 .
N53 Zn3 N23 88.94(18) . .
N12 Zn3 N23 91.96(19) 7_557 .
N43 Zn3 N23 90.59(19) 6_566 .
N32 Zn3 N23 91.87(19) . .
N53 Zn3 N63 91.05(19) . .
N12 Zn3 N63 89.45(19) 7_557 .
N43 Zn3 N63 88.01(19) 6_566 .
N32 Zn3 N63 88.15(19) . .
N23 Zn3 N63 178.59(19) . .
O6 Zn4 N22 126.2(2) . .
O6 Zn4 N42 105.4(2) . 6_566
N22 Zn4 N42 101.8(2) . 6_566
O6 Zn4 N33 119.4(2) . .
N22 Zn4 N33 101.6(2) . .
N42 Zn4 N33 97.5(2) 6_566 .
O7 Zn5 O2 93.0(2) 4_557 .
O7 Zn5 N81 110.3(3) 4_557 .
O2 Zn5 N81 115.8(2) . .
O7 Zn5 N51 121.8(3) 4_557 7_567
O2 Zn5 N51 103.8(2) . 7_567
N81 Zn5 N51 111.1(2) . 7_567
O5 Zn6 N72 113.8(2) . 3_445
O5 Zn6 N61 118.0(2) . 4_547
N72 Zn6 N61 112.1(2) 3_445 4_547
O5 Zn6 N11 99.18(19) . .
N72 Zn6 N11 109.9(2) 3_445 .
N61 Zn6 N11 102.0(2) 4_547 .
O2 Zn7 O1 110.6(2) . .
O2 Zn7 N71 111.6(2) . .
O1 Zn7 N71 113.3(3) . .
O2 Zn7 N31 105.2(2) . 6_565
O1 Zn7 N31 101.6(2) . 6_565
N71 Zn7 N31 113.8(2) . 6_565
Zn2 O1 Zn7 130.9(3) . .
Zn2 O1 H1 114.5 . .
Zn7 O1 H1 114.5 . .
Zn7 O2 Zn5 128.6(2) . .
Zn7 O2 H2 115.7 . .
Zn5 O2 H2 115.7 . .
C1 O4 Zn1 114.0(4) . .
C1 O5 Zn6 116.2(4) . .
C2 O6 Zn4 120.5(5) . .
C2 O7 Zn5 117.0(5) . 4_547
O3 C1 O5 121.0(6) . .
O3 C1 O4 122.4(6) . .
O5 C1 O4 116.6(6) . .
O8B C2 O6 127.0(8) . .
O8B C2 O7 113.7(9) . .
O6 C2 O7 118.1(7) . .
O8B C2 O8A 37.8(7) . .
O6 C2 O8A 105.7(11) . .
O7 C2 O8A 131.3(10) . .
C12 N11 C11 103.1(5) . .
C12 N11 Zn6 129.9(4) . .
C11 N11 Zn6 126.9(4) . .
C11 N12 N13 105.2(5) . .
C11 N12 Zn3 129.9(4) . 7_557
N13 N12 Zn3 124.5(3) . 7_557
C12 N13 N12 106.6(5) . .
C12 N13 Zn2 136.6(4) . 7_557
N12 N13 Zn2 116.6(3) . 7_557
C11 N14 H14A 120.0 . .
C11 N14 H14B 120.0 . .
H14A N14 H14B 120.0 . .
N12 C11 N14 124.2(5) . .
N12 C11 N11 112.3(5) . .
N14 C11 N11 123.6(5) . .
N13 C12 N11 112.9(5) . .
N13 C12 H12A 123.6 . .
N11 C12 H12A 123.6 . .
C22 N21 C21 102.9(5) . .
C22 N21 Zn1 127.6(4) . .
C21 N21 Zn1 129.2(4) . .
C21 N22 N23 106.6(5) . .
C21 N22 Zn4 135.2(4) . .
N23 N22 Zn4 118.0(3) . .
C22 N23 N22 105.3(5) . .
C22 N23 Zn3 130.2(4) . .
N22 N23 Zn3 124.4(3) . .
C21 N24 H24A 120.0 . .
C21 N24 H24B 120.0 . .
H24A N24 H24B 120.0 . .
N22 C21 N21 111.7(5) . .
N22 C21 N24 124.6(6) . .
N21 C21 N24 123.7(6) . .
N23 C22 N21 113.5(5) . .
N23 C22 H22A 123.3 . .
N21 C22 H22A 123.3 . .
C32 N31 C31 103.7(5) . .
C32 N31 Zn7 119.5(4) . 6_566
C31 N31 Zn7 135.2(4) . 6_566
C31 N32 N33 105.4(5) . .
C31 N32 Zn3 132.4(4) . .
N33 N32 Zn3 121.9(3) . .
C32 N33 N32 106.6(5) . .
C32 N33 Zn4 133.6(4) . .
N32 N33 Zn4 119.7(4) . .
C31 N34 H34A 120.0 . .
C31 N34 H34B 120.0 . .
H34A N34 H34B 120.0 . .
N32 C31 N34 123.2(6) . .
N32 C31 N31 111.7(5) . .
N34 C31 N31 125.1(5) . .
N33 C32 N31 112.5(6) . .
N33 C32 H32A 123.7 . .
N31 C32 H32A 123.7 . .
C41 N41 C42 103.6(5) . .
C41 N41 Zn1 125.4(4) . .
C42 N41 Zn1 130.0(4) . .
C41 N42 N43 106.3(5) . .
C41 N42 Zn4 134.8(4) . 6_565
N43 N42 Zn4 118.7(4) . 6_565
C42 N43 N42 105.5(5) . .
C42 N43 Zn3 131.1(4) . 6_565
N42 N43 Zn3 123.4(4) . 6_565
C41 N44 H44A 120.0 . .
C41 N44 H44B 120.0 . .
H44A N44 H44B 120.0 . .
N42 C41 N41 112.1(5) . .
N42 C41 N44 123.2(6) . .
N41 C41 N44 124.5(6) . .
N43 C42 N41 112.5(5) . .
N43 C42 H42A 123.7 . .
N41 C42 H42A 123.7 . .
C51 N51 C52 102.8(5) . .
C51 N51 Zn5 124.8(4) . 7_567
C52 N51 Zn5 132.4(4) . 7_567
C51 N52 N53 106.1(5) . .
C51 N52 Zn2 134.9(4) . .
N53 N52 Zn2 118.9(4) . .
C52 N53 N52 105.4(5) . .
C52 N53 Zn3 129.5(4) . .
N52 N53 Zn3 121.9(3) . .
C51 N54 H54A 120.0 . .
C51 N54 H54B 120.0 . .
H54A N54 H54B 120.0 . .
N52 C51 N51 112.5(5) . .
N52 C51 N54 124.2(6) . .
N51 C51 N54 123.3(6) . .
N53 C52 N51 113.3(6) . .
N53 C52 H52A 123.4 . .
N51 C52 H52A 123.4 . .
C61 N61 C62 102.5(5) . .
C61 N61 Zn6 132.4(4) . 4_557
C62 N61 Zn6 124.6(4) . 4_557
C61 N62 N63 106.3(5) . .
C61 N62 Zn2 139.0(4) . .
N63 N62 Zn2 114.7(4) . .
C62 N63 N62 105.7(5) . .
C62 N63 Zn3 127.4(4) . .
N62 N63 Zn3 125.9(4) . .
C61 N64 H64A 120.0 . .
C61 N64 H64B 120.0 . .
H64A N64 H64B 120.0 . .
N62 C61 N64 123.5(6) . .
N62 C61 N61 112.4(6) . .
N64 C61 N61 124.1(6) . .
N63 C62 N61 113.0(6) . .
N63 C62 H62A 123.5 . .
N61 C62 H62A 123.5 . .
C71 N71 C72 105.5(6) . .
C71 N71 Zn7 130.3(5) . .
C72 N71 Zn7 123.6(4) . .
C71 N72 N73 101.5(6) . .
C71 N72 Zn6 134.9(5) . 3
N73 N72 Zn6 123.3(5) . 3
C72 N73 N72 112.0(7) . .
C71 N74 H74A 120.0 . .
C71 N74 H74B 120.0 . .
H74A N74 H74B 120.0 . .
N71 C71 N72 114.0(6) . .
N71 C71 N74 122.9(7) . .
N72 C71 N74 122.3(6) . .
N73 C72 N71 106.4(6) . .
N73 C72 H72A 126.8 . .
N71 C72 H72A 126.8 . .
C82 N81 C81A 101.8(6) . .
C82 N81 Zn5 129.6(5) . .
C81A N81 Zn5 127.7(5) . .
C81A N82 N83 104.2(6) . .
C82 N83 N82 106.3(5) . .
C82 N83 Zn1 134.7(5) . 3
N82 N83 Zn1 115.7(4) . 3
C81A N84A H84A 120.0 . .
C81A N84A H84B 120.0 . .
H84A N84A H84B 120.0 . .
N82 C81A N81 113.3(7) . .
N82 C81A N84A 113.4(14) . .
N81 C81A N84A 123.6(11) . .
H84C N84B H84D 120.0 . .
N83 C82 N81 114.3(6) . .
N83 C82 H82A 122.9 . .
N81 C82 H82A 122.9 . .
C101 O100 H100 109.5 . .
O100 C101 C102 113.2 . .
O100 C101 H10A 108.9 . .
C102 C101 H10A 108.9 . .
O100 C101 H10B 108.9 . .
C102 C101 H10B 108.9 . .
H10A C101 H10B 107.7 . .
C101 C102 H10C 109.5 . .
C101 C102 H10D 109.5 . .
H10C C102 H10D 109.5 . .
C101 C102 H10E 109.5 . .
H10C C102 H10E 109.5 . .
H10D C102 H10E 109.5 . .
C201 O200 H200 109.5 . .
O200 C201 C202 113.2 . .
O200 C201 H20A 108.9 . .
C202 C201 H20A 108.9 . .
O200 C201 H20B 108.9 . .
C202 C201 H20B 108.9 . .
H20A C201 H20B 107.7 . .
C201 C202 H20C 109.5 . .
C201 C202 H20D 109.5 . .
H20C C202 H20D 109.5 . .
C201 C202 H20E 109.5 . .
H20C C202 H20E 109.5 . .
H20D C202 H20E 109.5 . .

loop_
_geom_bond_atom_site_label_1
_geom_bond_atom_site_label_2
_geom_bond_distance
_geom_bond_site_symmetry_2
Zn1 O4 1.943(4) .
Zn1 N83 1.991(5) 3_445
Zn1 N21 2.011(5) .
Zn1 N41 2.017(5) .
Zn2 O1 1.897(4) .
Zn2 N62 1.993(5) .
Zn2 N52 2.008(5) .
Zn2 N13 2.018(5) 7_557
Zn3 N53 2.147(5) .
Zn3 N12 2.178(5) 7_557
Zn3 N43 2.179(5) 6_566
Zn3 N32 2.196(5) .
Zn3 N23 2.197(5) .
Zn3 N63 2.245(5) .
Zn4 O6 1.911(5) .
Zn4 N22 1.977(5) .
Zn4 N42 1.999(5) 6_566
Zn4 N33 2.014(5) .
Zn5 O7 1.933(5) 4_557
Zn5 O2 1.940(4) .
Zn5 N81 1.972(5) .
Zn5 N51 1.994(5) 7_567
Zn6 O5 1.948(5) .
Zn6 N72 2.003(5) 3_445
Zn6 N61 2.012(5) 4_547
Zn6 N11 2.044(5) .
Zn7 O2 1.937(4) .
Zn7 O1 1.943(5) .
Zn7 N71 1.966(5) .
Zn7 N31 2.014(5) 6_565
O1 H1 0.9300 .
O2 H2 0.9300 .
O3 C1 1.253(8) .
O4 C1 1.300(7) .
O5 C1 1.293(7) .
O6 C2 1.278(9) .
O7 C2 1.298(10) .
O7 Zn5 1.933(5) 4_547
O8A C2 1.418(19) .
O8B C2 1.267(12) .
N11 C12 1.361(8) .
N11 C11 1.365(7) .
N12 C11 1.334(7) .
N12 N13 1.410(7) .
N12 Zn3 2.178(5) 7_557
N13 C12 1.307(7) .
N13 Zn2 2.018(5) 7_557
N14 C11 1.335(8) .
N14 H14A 0.8600 .
N14 H14B 0.8600 .
C12 H12A 0.9300 .
N21 C22 1.347(8) .
N21 C21 1.351(8) .
N22 C21 1.326(7) .
N22 N23 1.385(7) .
N23 C22 1.312(8) .
N24 C21 1.363(8) .
N24 H24A 0.8600 .
N24 H24B 0.8600 .
C22 H22A 0.9300 .
N31 C32 1.340(8) .
N31 C31 1.357(8) .
N31 Zn7 2.014(5) 6_566
N32 C31 1.325(7) .
N32 N33 1.395(7) .
N33 C32 1.304(8) .
N34 C31 1.337(8) .
N34 H34A 0.8600 .
N34 H34B 0.8600 .
C32 H32A 0.9300 .
N41 C41 1.341(8) .
N41 C42 1.356(8) .
N42 C41 1.322(7) .
N42 N43 1.398(7) .
N42 Zn4 1.999(5) 6_565
N43 C42 1.315(8) .
N43 Zn3 2.179(5) 6_565
N44 C41 1.368(8) .
N44 H44A 0.8600 .
N44 H44B 0.8600 .
C42 H42A 0.9300 .
N51 C51 1.340(8) .
N51 C52 1.355(8) .
N51 Zn5 1.994(5) 7_567
N52 C51 1.329(7) .
N52 N53 1.391(7) .
N53 C52 1.314(7) .
N54 C51 1.362(8) .
N54 H54A 0.8600 .
N54 H54B 0.8600 .
C52 H52A 0.9300 .
N61 C61 1.348(8) .
N61 C62 1.374(8) .
N61 Zn6 2.012(5) 4_557
N62 C61 1.337(8) .
N62 N63 1.392(7) .
N63 C62 1.315(8) .
N64 C61 1.344(8) .
N64 H64A 0.8600 .
N64 H64B 0.8600 .
C62 H62A 0.9300 .
N71 C71 1.303(8) .
N71 C72 1.362(9) .
N72 C71 1.338(8) .
N72 N73 1.356(9) .
N72 Zn6 2.003(5) 3
N73 C72 1.315(10) .
N74 C71 1.391(10) .
N74 H74A 0.8600 .
N74 H74B 0.8600 .
C72 H72A 0.9300 .
N81 C82 1.324(8) .
N81 C81A 1.361(10) .
N82 C81A 1.315(10) .
N82 N83 1.397(8) .
N83 C82 1.295(8) .
N83 Zn1 1.991(5) 3
N84A C81A 1.62(4) .
N84A H84A 0.8600 .
N84A H84B 0.8600 .
N84B H84C 0.8600 .
N84B H84D 0.8600 .
C82 H82A 0.9300 .
O100 C101 1.4587 .
O100 H100 0.8200 .
C101 C102 1.4945 .
C101 H10A 0.9700 .
C101 H10B 0.9700 .
C102 H10C 0.9600 .
C102 H10D 0.9600 .
C102 H10E 0.9600 .
O200 C201 1.4586 .
O200 H200 0.8200 .
C201 C202 1.4945 .
C201 H20A 0.9700 .
C201 H20B 0.9700 .
C202 H20C 0.9600 .
C202 H20D 0.9600 .
C202 H20E 0.9600 .

loop_
_geom_hbond_atom_site_label_D
_geom_hbond_atom_site_label_H
_geom_hbond_atom_site_label_A
_geom_hbond_distance_DH
_geom_hbond_distance_HA
_geom_hbond_distance_DA
_geom_hbond_angle_DHA
_geom_hbond_site_symmetry_A
O1 H1 O7 0.93 2.21 2.928(8) 133.9 4_557
O1 H1 O8A 0.93 2.38 3.254(18) 157.3 4_557
O1 H1 O8B 0.93 2.22 3.132(11) 166.3 4_557
O2 H2 O200 0.93 1.97 2.866(13) 160.9 .
N14 H14B O5 0.86 2.02 2.797(7) 150.6 .
N24 H24B O3 0.86 2.08 2.830(7) 144.7 .
N24 H24A O8B 0.86 2.03 2.834(12) 154.5 .
N44 H44A O6 0.86 2.44 3.184(8) 145.2 6_565
N64 H64B O3 0.86 2.66 3.316(8) 134.1 4_557
N74 H74A O7 0.86 2.46 3.310(10) 168.6 4_557
N74 H74B O3 0.86 2.03 2.830(9) 153.9 3
O100 H100 O8A 0.82 2.18 2.94(2) 153.2 7_557
O200 H200 O100 0.82 2.32 2.766(17) 114.6 4_556
